data_2207292
loop_
_publ_author_name
'Ying-Wei Ai'
'Feng-Li Liu'
'Zhi-Jin Fan'
'Hai-Bin Song'
'Kai-Sheng Nie'

_publ_section_title
;
 <i>N</i>-(1-Cyano-1-methylbutyl)-1,2,3-benzothiadiazole-7-carboxamide
;
_journal_coeditor_code LH6515
_journal_issue 11
_journal_name_full 'Acta Crystallographica Section E'
_journal_page_first o3891
_journal_page_last o3892
_journal_paper_doi 10.1107/S1600536805034379
_journal_volume 61
_journal_year 2005
_chemical_formula_iupac 'C13 H14 N4 O S'
_chemical_formula_moiety 'C13 H14 N4 O S'
_chemical_formula_sum 'C13 H14 N4 O S'
_chemical_formula_weight 274.34
_chemical_melting_point 420
_chemical_name_systematic
;
N-(1-Cyano-1-methylbutyl)-1,2,3-benzothiadiazole-7-carboxamide
;
_space_group_IT_number 4
_symmetry_cell_setting monoclinic
_symmetry_space_group_name_Hall 'P 2yb'
_symmetry_space_group_name_H-M 'P 1 21 1'
_atom_sites_solution_hydrogens geom
_atom_sites_solution_primary direct
_atom_sites_solution_secondary difmap
_cell_angle_alpha 90.00
_cell_angle_beta 110.740(5)
_cell_angle_gamma 90.00
_cell_formula_units_Z 2
_cell_length_a 6.236(2)
_cell_length_b 13.263(4)
_cell_length_c 8.667(3)
_cell_measurement_reflns_used 2025
_cell_measurement_temperature 294(2)
_cell_measurement_theta_max 24.62
_cell_measurement_theta_min 2.51
_cell_volume 670.4(4)
_computing_cell_refinement 'SAINT (Bruker, 1999)'
_computing_data_collection 'SMART (Bruker, 1998)'
_computing_data_reduction SAINT
_computing_molecular_graphics 'SHELXTL (Bruker, 1999)'
_computing_publication_material SHELXTL
_computing_structure_refinement 'SHELXL97 (Sheldrick, 1997)'
_computing_structure_solution 'SHELXS97 (Sheldrick, 1997)'
_diffrn_ambient_temperature 294(2)
_diffrn_measured_fraction_theta_full 0.992
_diffrn_measured_fraction_theta_max 0.992
_diffrn_measurement_device_type 'Bruker SMART-CCD area-detector'
_diffrn_measurement_method '\f and \w'
_diffrn_radiation_monochromator graphite
_diffrn_radiation_source 'fine-focus sealed tube'
_diffrn_radiation_type MoK\a
_diffrn_radiation_wavelength 0.71073
_diffrn_reflns_av_R_equivalents 0.0217
_diffrn_reflns_av_sigmaI/netI 0.0417
_diffrn_reflns_limit_h_max 7
_diffrn_reflns_limit_h_min -7
_diffrn_reflns_limit_k_max 16
_diffrn_reflns_limit_k_min -13
_diffrn_reflns_limit_l_max 10
_diffrn_reflns_limit_l_min -7
_diffrn_reflns_number 3879
_diffrn_reflns_theta_full 26.41
_diffrn_reflns_theta_max 26.41
_diffrn_reflns_theta_min 1.54
_exptl_absorpt_coefficient_mu 0.239
_exptl_absorpt_correction_T_max 0.953
_exptl_absorpt_correction_T_min 0.920
_exptl_absorpt_correction_type multi-scan
_exptl_absorpt_process_details '(SADABS; Sheldrick, 1996)'
_exptl_crystal_colour Colourless
_exptl_crystal_density_diffrn 1.359
_exptl_crystal_density_method 'not measured'
_exptl_crystal_description block
_exptl_crystal_F_000 288
_exptl_crystal_size_max 0.32
_exptl_crystal_size_mid 0.24
_exptl_crystal_size_min 0.20
_refine_diff_density_max 0.179
_refine_diff_density_min -0.176
_refine_ls_abs_structure_details 'Flack (1983), with 1097 Friedel pairs'
_refine_ls_abs_structure_Flack 0.03(12)
_refine_ls_extinction_method none
_refine_ls_goodness_of_fit_ref 1.069
_refine_ls_hydrogen_treatment mixed
_refine_ls_matrix_type full
_refine_ls_number_parameters 179
_refine_ls_number_reflns 2534
_refine_ls_number_restraints 2
_refine_ls_restrained_S_all 1.068
_refine_ls_R_factor_all 0.0487
_refine_ls_R_factor_gt 0.0403
_refine_ls_shift/su_max 0.000
_refine_ls_shift/su_mean 0.000
_refine_ls_structure_factor_coef Fsqd
_refine_ls_weighting_details 'calc w = 1/[\s^2^(Fo^2^)+(0.0645P)^2^] where P = (Fo^2^+2Fc^2^)/3'
_refine_ls_weighting_scheme calc
_refine_ls_wR_factor_gt 0.1001
_refine_ls_wR_factor_ref 0.1066
_reflns_number_gt 2262
_reflns_number_total 2534
_reflns_threshold_expression I>2\s(I)
_cod_data_source_file lh6515.cif
_cod_data_source_block I
_cod_depositor_comments
;
The following automatic conversions were performed:
'_symmetry_cell_setting' value 'Monoclinic' changed to 'monoclinic'
according to '/home/saulius/struct/CIF-dictionaries/cif_core.dic'
dictionary named 'cif_core.dic' version 2.4.1 from 2010-06-29.

Automatic conversion script
Id: cif_fix_enum 1527 2010-12-29 10:47:43Z saulius 

The following automatic conversions were performed:

'_symmetry_cell_setting' value 'Monoclinic' changed to 'monoclinic'
according to /home/saulius/struct/CIF-dictionaries/cif_core.dic
dictionary named 'cif_core.dic' version 2.4.1 from 2010-06-29.

Automatic conversion script
Id: cif_fix_values 1715 2011-07-08 13:25:40Z adriana 
;
_cod_original_sg_symbol_H-M 'P 21'
_cod_database_code 2207292
_cod_database_fobs_code 2207292

loop_
_symmetry_equiv_pos_as_xyz
'x, y, z'
'-x, y+1/2, -z'

loop_
_atom_site_label
_atom_site_fract_x
_atom_site_fract_y
_atom_site_fract_z
_atom_site_U_iso_or_equiv
_atom_site_adp_type
_atom_site_calc_flag
_atom_site_refinement_flags
_atom_site_occupancy
_atom_site_type_symbol
S1 0.37006(15) 0.56323(6) 0.30495(12) 0.0557(3) Uani d . 1 S
N1 0.5496(7) 0.4671(3) 0.3992(5) 0.0686(10) Uani d . 1 N
N2 0.7566(6) 0.4956(2) 0.4724(4) 0.0605(9) Uani d . 1 N
N3 0.3845(4) 0.8910(2) 0.1646(3) 0.0406(6) Uani d D 1 N
H3 0.516(3) 0.911(2) 0.165(4) 0.032(8) Uiso d D 1 H
N4 -0.1630(5) 0.9611(2) 0.1301(4) 0.0503(7) Uani d . 1 N
O1 0.1902(4) 0.75216(19) 0.1889(4) 0.0555(7) Uani d . 1 O
C1 0.5890(5) 0.7524(2) 0.3353(4) 0.0363(6) Uani d . 1 C
C2 0.5865(6) 0.6493(2) 0.3652(4) 0.0382(7) Uani d . 1 C
C3 0.7852(6) 0.5976(2) 0.4571(4) 0.0421(8) Uani d . 1 C
C4 0.9930(6) 0.6495(3) 0.5258(4) 0.0489(8) Uani d . 1 C
H4 1.1262 0.6156 0.5877 0.059 Uiso calc R 1 H
C5 0.9958(6) 0.7506(3) 0.4998(4) 0.0501(8) Uani d . 1 C
H5 1.1321 0.7863 0.5456 0.060 Uiso calc R 1 H
C6 0.7958(5) 0.8017(2) 0.4050(4) 0.0439(8) Uani d . 1 C
H6 0.8027 0.8707 0.3885 0.053 Uiso calc R 1 H
C7 0.3703(5) 0.7988(2) 0.2244(4) 0.0389(7) Uani d . 1 C
C8 0.1911(5) 0.9400(2) 0.0372(4) 0.0370(7) Uani d . 1 C
C9 -0.0064(5) 0.9485(2) 0.0973(4) 0.0379(7) Uani d . 1 C
C10 0.2630(5) 1.0476(3) 0.0096(4) 0.0439(8) Uani d . 1 C
H10A 0.3960 1.0431 -0.0234 0.053 Uiso calc R 1 H
H10B 0.1397 1.0776 -0.0813 0.053 Uiso calc R 1 H
C11 0.3198(7) 1.1172(2) 0.1557(5) 0.0525(9) Uani d . 1 C
H11A 0.4323 1.0852 0.2507 0.063 Uiso calc R 1 H
H11B 0.1826 1.1291 0.1815 0.063 Uiso calc R 1 H
C12 0.4134(9) 1.2170(3) 0.1235(7) 0.0754(14) Uani d . 1 C
H12A 0.5497 1.2055 0.0987 0.113 Uiso calc R 1 H
H12B 0.4493 1.2589 0.2197 0.113 Uiso calc R 1 H
H12C 0.3006 1.2499 0.0317 0.113 Uiso calc R 1 H
C13 0.1143(6) 0.8803(3) -0.1240(4) 0.0517(9) Uani d . 1 C
H13A 0.2337 0.8813 -0.1699 0.077 Uiso calc R 1 H
H13B -0.0220 0.9102 -0.2008 0.077 Uiso calc R 1 H
H13C 0.0830 0.8119 -0.1027 0.077 Uiso calc R 1 H

loop_
_atom_site_aniso_label
_atom_site_aniso_U_11
_atom_site_aniso_U_22
_atom_site_aniso_U_33
_atom_site_aniso_U_12
_atom_site_aniso_U_13
_atom_site_aniso_U_23
S1 0.0518(5) 0.0413(4) 0.0667(5) -0.0104(4) 0.0121(4) -0.0008(4)
N1 0.086(3) 0.0375(16) 0.071(2) -0.0021(18) 0.015(2) 0.0004(16)
N2 0.076(3) 0.0363(16) 0.060(2) 0.0128(15) 0.0127(18) 0.0008(14)
N3 0.0237(13) 0.0432(14) 0.0538(15) 0.0033(10) 0.0125(11) 0.0106(12)
N4 0.0291(14) 0.0591(17) 0.0643(17) 0.0029(13) 0.0184(12) 0.0124(14)
O1 0.0320(12) 0.0476(13) 0.0808(18) -0.0026(10) 0.0125(11) 0.0156(12)
C1 0.0360(16) 0.0358(15) 0.0370(16) 0.0029(12) 0.0126(13) 0.0043(13)
C2 0.0378(16) 0.0362(16) 0.0383(16) -0.0016(13) 0.0107(13) -0.0022(13)
C3 0.050(2) 0.0385(16) 0.0344(16) 0.0095(13) 0.0106(14) 0.0014(12)
C4 0.0419(18) 0.0516(19) 0.0442(17) 0.0148(17) 0.0042(15) 0.0067(15)
C5 0.0346(17) 0.060(2) 0.0460(18) -0.0051(16) 0.0022(14) 0.0037(15)
C6 0.0381(18) 0.0406(18) 0.0458(18) -0.0021(14) 0.0060(15) 0.0073(14)
C7 0.0293(16) 0.0412(16) 0.0452(17) 0.0020(12) 0.0119(13) 0.0059(13)
C8 0.0278(14) 0.0411(16) 0.0406(16) 0.0059(12) 0.0103(11) 0.0056(13)
C9 0.0272(15) 0.0398(16) 0.0421(16) 0.0019(12) 0.0066(12) 0.0046(13)
C10 0.0326(15) 0.050(2) 0.0499(16) 0.0094(14) 0.0155(13) 0.0155(15)
C11 0.050(2) 0.0412(18) 0.064(2) -0.0094(15) 0.0174(18) 0.0043(15)
C12 0.069(3) 0.049(2) 0.101(4) -0.016(2) 0.022(3) 0.009(2)
C13 0.047(2) 0.055(2) 0.0493(18) 0.0132(16) 0.0128(15) 0.0008(16)

loop_
_atom_type_symbol
_atom_type_description
_atom_type_scat_dispersion_real
_atom_type_scat_dispersion_imag
_atom_type_scat_source
C C 0.0033 0.0016 'International Tables Vol C Tables 4.2.6.8 and 6.1.1.4'
H H 0.0000 0.0000 'International Tables Vol C Tables 4.2.6.8 and 6.1.1.4'
N N 0.0061 0.0033 'International Tables Vol C Tables 4.2.6.8 and 6.1.1.4'
O O 0.0106 0.0060 'International Tables Vol C Tables 4.2.6.8 and 6.1.1.4'
S S 0.1246 0.1234 'International Tables Vol C Tables 4.2.6.8 and 6.1.1.4'

loop_
_geom_angle_atom_site_label_1
_geom_angle_atom_site_label_2
_geom_angle_atom_site_label_3
_geom_angle
_geom_angle_publ_flag
C2 S1 N1 92.29(17) y
N2 N1 S1 113.2(3) ?
N1 N2 C3 112.7(3) ?
C7 N3 C8 123.0(3) y
C7 N3 H3 119(2) ?
C8 N3 H3 113(2) ?
C6 C1 C2 117.0(3) ?
C6 C1 C7 125.8(3) ?
C2 C1 C7 117.1(3) ?
C3 C2 C1 121.6(3) ?
C3 C2 S1 107.1(3) ?
C1 C2 S1 131.4(2) ?
N2 C3 C2 114.8(4) ?
N2 C3 C4 125.0(3) ?
C2 C3 C4 120.2(3) ?
C5 C4 C3 118.6(3) ?
C5 C4 H4 120.7 ?
C3 C4 H4 120.7 ?
C4 C5 C6 120.8(3) ?
C4 C5 H5 119.6 ?
C6 C5 H5 119.6 ?
C1 C6 C5 121.8(3) ?
C1 C6 H6 119.1 ?
C5 C6 H6 119.1 ?
O1 C7 N3 122.9(3) y
O1 C7 C1 120.1(3) y
N3 C7 C1 116.9(3) y
N3 C8 C9 109.2(2) ?
N3 C8 C13 111.5(3) ?
C9 C8 C13 109.0(3) ?
N3 C8 C10 108.7(2) ?
C9 C8 C10 107.7(3) ?
C13 C8 C10 110.6(3) ?
N4 C9 C8 173.4(3) ?
C11 C10 C8 115.6(2) ?
C11 C10 H10A 108.4 ?
C8 C10 H10A 108.4 ?
C11 C10 H10B 108.4 ?
C8 C10 H10B 108.4 ?
H10A C10 H10B 107.4 ?
C10 C11 C12 111.9(3) ?
C10 C11 H11A 109.2 ?
C12 C11 H11A 109.2 ?
C10 C11 H11B 109.2 ?
C12 C11 H11B 109.2 ?
H11A C11 H11B 107.9 ?
C11 C12 H12A 109.5 ?
C11 C12 H12B 109.5 ?
H12A C12 H12B 109.5 ?
C11 C12 H12C 109.5 ?
H12A C12 H12C 109.5 ?
H12B C12 H12C 109.5 ?
C8 C13 H13A 109.5 ?
C8 C13 H13B 109.5 ?
H13A C13 H13B 109.5 ?
C8 C13 H13C 109.5 ?
H13A C13 H13C 109.5 ?
H13B C13 H13C 109.5 ?

loop_
_geom_bond_atom_site_label_1
_geom_bond_atom_site_label_2
_geom_bond_distance
_geom_bond_publ_flag
S1 C2 1.702(3) y
S1 N1 1.703(4) y
N1 N2 1.278(5) y
N2 C3 1.377(5) y
N3 C7 1.344(4) y
N3 C8 1.467(4) y
N3 H3 0.862(10) ?
N4 C9 1.122(4) ?
O1 C7 1.222(4) y
C1 C6 1.380(4) y
C1 C2 1.393(4) ?
C1 C7 1.494(4) y
C2 C3 1.393(5) y
C3 C4 1.401(5) ?
C4 C5 1.361(5) ?
C4 H4 0.9300 ?
C5 C6 1.401(5) ?
C5 H5 0.9300 ?
C6 H6 0.9300 ?
C8 C9 1.501(4) ?
C8 C13 1.528(5) ?
C8 C10 1.540(5) ?
C10 C11 1.505(5) ?
C10 H10A 0.9700 ?
C10 H10B 0.9700 ?
C11 C12 1.512(5) ?
C11 H11A 0.9700 ?
C11 H11B 0.9700 ?
C12 H12A 0.9600 ?
C12 H12B 0.9600 ?
C12 H12C 0.9600 ?
C13 H13A 0.9600 ?
C13 H13B 0.9600 ?
C13 H13C 0.9600 ?

loop_
_geom_hbond_atom_site_label_D
_geom_hbond_atom_site_label_H
_geom_hbond_atom_site_label_A
_geom_hbond_site_symmetry_A
_geom_hbond_distance_DH
_geom_hbond_distance_HA
_geom_hbond_distance_DA
_geom_hbond_angle_DHA
N3 H3 N4 1_655 0.89(4) 2.20(4) 3.083(4) 173(3)

loop_
_geom_torsion_atom_site_label_1
_geom_torsion_atom_site_label_2
_geom_torsion_atom_site_label_3
_geom_torsion_atom_site_label_4
_geom_torsion
_geom_torsion_publ_flag
C2 S1 N1 N2 0.6(3) ?
S1 N1 N2 C3 -0.2(4) ?
C6 C1 C2 C3 -1.9(5) ?
C7 C1 C2 C3 175.4(3) ?
C6 C1 C2 S1 179.1(3) ?
C7 C1 C2 S1 -3.6(5) ?
N1 S1 C2 C3 -0.8(3) ?
N1 S1 C2 C1 178.4(3) ?
N1 N2 C3 C2 -0.4(5) ?
N1 N2 C3 C4 179.5(4) ?
C1 C2 C3 N2 -178.4(3) ?
S1 C2 C3 N2 0.8(4) ?
C1 C2 C3 C4 1.6(5) ?
S1 C2 C3 C4 -179.1(3) ?
N2 C3 C4 C5 179.7(4) ?
C2 C3 C4 C5 -0.3(5) ?
C3 C4 C5 C6 -0.7(5) ?
C2 C1 C6 C5 0.8(5) ?
C7 C1 C6 C5 -176.1(3) ?
C4 C5 C6 C1 0.4(6) ?
C8 N3 C7 O1 -7.0(5) ?
C8 N3 C7 C1 171.4(3) ?
C6 C1 C7 O1 -169.4(3) ?
C2 C1 C7 O1 13.6(5) ?
C6 C1 C7 N3 12.2(5) ?
C2 C1 C7 N3 -164.8(3) ?
C7 N3 C8 C9 58.1(4) ?
C7 N3 C8 C13 -62.5(4) ?
C7 N3 C8 C10 175.3(3) ?
N3 C8 C10 C11 -63.1(4) ?
C9 C8 C10 C11 55.1(3) ?
C13 C8 C10 C11 174.1(3) y
C8 C10 C11 C12 173.7(3) y

loop_
_cod_related_entry_id
_cod_related_entry_database
_cod_related_entry_code
1 ChemSpider 21180111
